data_7204378
loop_
_publ_author_name
'Yoshitake, Yasuyuki'
'Misaka, Junichi'
'Setoguchi, Koji'
'Abe, Masaki'
'Kawaji, Tomohiro'
'Eto, Masashi'
'Harano, Kazunobu'

_publ_section_title
;
 Non-hydroxylic clathrate hosts of [4 + 2]\p cycloadducts of
 phencyclone and N-arylmaleimides: recognition of aromatic guests
;
_journal_coden_ASTM JCSPGI
_journal_issue 9
_journal_name_full 'Journal of the Chemical Society, Perkin Transactions 2'
_journal_page_first 1611
_journal_page_last 1619
_journal_paper_doi 10.1039/b201915a
_journal_year 2002
_chemical_formula_sum 'C48 H37 N O3'
_chemical_formula_weight 675.83
_space_group_IT_number 2
_symmetry_cell_setting triclinic
_symmetry_Int_Tables_number 2
_symmetry_space_group_name_Hall '-P 1'
_symmetry_space_group_name_H-M 'P -1'
_audit_creation_date 'Sat May 11 19:35:11 2002'
_audit_creation_method 'by teXsan'
_cell_angle_alpha 101.11(3)
_cell_angle_beta 114.33(2)
_cell_angle_gamma 95.93(3)
_cell_formula_units_Z 2
_cell_length_a 11.385(4)
_cell_length_b 16.895(5)
_cell_length_c 10.483(4)
_cell_measurement_reflns_used 25
_cell_measurement_temperature 293.2
_cell_measurement_theta_max 19.6
_cell_measurement_theta_min 18.5
_cell_volume 1764.8(12)
_computing_cell_refinement 'MSC/AFC Diffractometer Control'
_computing_data_collection 'MSC/AFC Diffractometer Control'
_computing_data_reduction 'teXsan Ver. 1.11'
_computing_publication_material 'teXsan Ver. 1.11'
_computing_structure_refinement 'teXsan Ver. 1.10'
_computing_structure_solution SAPI91
_diffrn_measured_fraction_theta_full 1.0011
_diffrn_measured_fraction_theta_max 1.0011
_diffrn_measurement_device_type 'Rigaku AFC7R'
_diffrn_measurement_method \w-2\q
_diffrn_radiation_type 'Mo K\a'
_diffrn_radiation_wavelength 0.7107
_diffrn_reflns_av_R_equivalents 0.038
_diffrn_reflns_limit_h_max 14
_diffrn_reflns_limit_h_min 0
_diffrn_reflns_limit_k_max 21
_diffrn_reflns_limit_k_min -21
_diffrn_reflns_limit_l_max 12
_diffrn_reflns_limit_l_min -13
_diffrn_reflns_number 8513
_diffrn_reflns_theta_full 27.50
_diffrn_reflns_theta_max 27.50
_diffrn_standards_decay_% 0.70
_diffrn_standards_interval_count 150
_diffrn_standards_number 3
_exptl_absorpt_coefficient_mu 0.078
_exptl_absorpt_correction_type none
_exptl_crystal_colour colorless
_exptl_crystal_density_diffrn 1.272
_exptl_crystal_density_method 'not measured'
_exptl_crystal_description prismatic
_exptl_crystal_size_max 0.300
_exptl_crystal_size_mid 0.200
_exptl_crystal_size_min 0.200
_refine_diff_density_max 0.17
_refine_diff_density_min -0.24
_refine_ls_extinction_method none
_refine_ls_goodness_of_fit_ref 0.974
_refine_ls_number_parameters 565
_refine_ls_number_reflns 4962
_refine_ls_R_factor_gt 0.0502
_refine_ls_shift/su_max 0.0259
_refine_ls_structure_factor_coef F
_refine_ls_weighting_details 'w = 1/[\s^2^(Fo) + 0.00490|Fo|^2^]'
_refine_ls_weighting_scheme calc
_refine_ls_wR_factor_ref 0.0779
_reflns_number_gt 4962
_reflns_number_total 8103
_reflns_threshold_expression F^2^>3.0\s(F^2^)
_cod_data_source_file b201915a.txt
_cod_data_source_block yy_pcmx_pc-m-Me_p-xylene
_cod_original_cell_volume 1764(1)
_cod_original_sg_symbol_H-M 'P -1        '
_cod_original_formula_sum 'C48 H37 N O3 '
_cod_database_code 7204378

loop_
_symmetry_equiv_pos_as_xyz
x,y,z
-x,-y,-z

loop_
_atom_site_label
_atom_site_type_symbol
_atom_site_fract_x
_atom_site_fract_y
_atom_site_fract_z
_atom_site_U_iso_or_equiv
_atom_site_adp_type
_atom_site_occupancy
_atom_site_calc_flag
_atom_site_refinement_flags
_atom_site_disorder_assembly
_atom_site_disorder_group
O(8) O 0.5291(1) 0.45038(9) 0.1497(2) 0.0528(4) Uani 1.00 d . . .
O(34) O 0.5551(2) 0.1578(1) -0.1720(2) 0.0643(5) Uani 1.00 d . . .
O(37) O 0.1627(2) 0.23723(10) -0.3682(2) 0.0601(5) Uani 1.00 d . . .
N(35) N 0.3446(2) 0.1789(1) -0.2852(2) 0.0446(4) Uani 1.00 d . . .
C(1) C 0.3333(2) 0.3550(1) -0.0584(2) 0.0372(5) Uani 1.00 d . . .
C(2) C 0.2947(2) 0.2796(1) -0.0117(2) 0.0360(4) Uani 1.00 d . . .
C(3) C 0.4046(2) 0.2475(1) 0.0489(2) 0.0361(4) Uani 1.00 d . . .
C(4) C 0.5239(2) 0.3023(1) 0.0553(2) 0.0363(5) Uani 1.00 d . . .
C(5) C 0.5032(2) 0.2914(1) -0.1057(2) 0.0379(5) Uani 1.00 d . . .
C(6) C 0.3734(2) 0.3211(1) -0.1811(2) 0.0388(5) Uani 1.00 d . . .
C(7) C 0.4743(2) 0.3845(1) 0.0685(2) 0.0376(5) Uani 1.00 d . . .
C(9) C 0.2516(2) 0.4205(1) -0.0768(2) 0.0422(5) Uani 1.00 d . . .
C(10) C 0.2391(2) 0.4633(1) 0.0420(3) 0.0558(6) Uani 1.00 d . . .
C(11) C 0.1635(3) 0.5237(2) 0.0286(4) 0.0680(8) Uani 1.00 d . . .
C(12) C 0.1014(3) 0.5415(2) -0.1021(4) 0.0716(9) Uani 1.00 d . . .
C(13) C 0.1136(3) 0.4995(2) -0.2207(4) 0.0708(9) Uani 1.00 d . . .
C(14) C 0.1885(2) 0.4391(1) -0.2089(3) 0.0536(6) Uani 1.00 d . . .
C(15) C 0.6589(2) 0.3050(1) 0.1709(2) 0.0412(5) Uani 1.00 d . . .
C(16) C 0.7587(2) 0.2805(1) 0.1393(3) 0.0499(6) Uani 1.00 d . . .
C(17) C 0.8804(2) 0.2821(2) 0.2514(3) 0.0618(7) Uani 1.00 d . . .
C(18) C 0.9039(2) 0.3093(2) 0.3930(3) 0.0683(7) Uani 1.00 d . . .
C(19) C 0.8059(3) 0.3352(2) 0.4253(3) 0.0674(8) Uani 1.00 d . . .
C(20) C 0.6833(2) 0.3327(2) 0.3148(2) 0.0538(6) Uani 1.00 d . . .
C(21) C 0.1676(2) 0.2412(1) -0.0320(2) 0.0396(5) Uani 1.00 d . . .
C(22) C 0.0513(2) 0.2706(1) -0.0985(3) 0.0519(6) Uani 1.00 d . . .
C(23) C -0.0655(2) 0.2333(2) -0.1081(3) 0.0629(7) Uani 1.00 d . . .
C(24) C -0.0732(2) 0.1657(2) -0.0537(3) 0.0646(8) Uani 1.00 d . . .
C(25) C 0.0366(2) 0.1341(1) 0.0082(3) 0.0558(7) Uani 1.00 d . . .
C(26) C 0.1599(2) 0.1696(1) 0.0196(2) 0.0418(5) Uani 1.00 d . . .
C(27) C 0.2747(2) 0.1331(1) 0.0759(2) 0.0430(5) Uani 1.00 d . . .
C(28) C 0.2682(2) 0.0584(1) 0.1172(3) 0.0571(7) Uani 1.00 d . . .
C(29) C 0.3748(3) 0.0220(2) 0.1628(3) 0.0654(8) Uani 1.00 d . . .
C(30) C 0.4930(3) 0.0572(1) 0.1686(3) 0.0595(7) Uani 1.00 d . . .
C(31) C 0.5047(2) 0.1308(1) 0.1334(2) 0.0493(6) Uani 1.00 d . . .
C(32) C 0.3973(2) 0.1704(1) 0.0881(2) 0.0390(5) Uani 1.00 d . . .
C(33) C 0.4770(2) 0.2026(1) -0.1877(2) 0.0434(5) Uani 1.00 d . . .
C(36) C 0.2775(2) 0.2439(1) -0.2908(2) 0.0432(5) Uani 1.00 d . . .
C(38) C 0.2804(2) 0.0935(1) -0.3596(2) 0.0480(5) Uani 1.00 d . . .
C(39) C 0.3032(3) 0.0523(2) -0.4707(3) 0.0700(8) Uani 1.00 d . . .
C(40) C 0.2415(4) -0.0301(2) -0.5349(4) 0.085(1) Uani 1.00 d . . .
C(41) C 0.1616(3) -0.0690(2) -0.4876(3) 0.0763(8) Uani 1.00 d . . .
C(42) C 0.1414(2) -0.0283(1) -0.3744(3) 0.0598(6) Uani 1.00 d . . .
C(43) C 0.0586(3) -0.0706(2) -0.3180(4) 0.090(1) Uani 1.00 d . . .
C(44) C 0.2015(2) 0.0549(1) -0.3110(3) 0.0534(6) Uani 1.00 d . . .
H(1) H 0.577(2) 0.321(1) -0.108(2) 0.038(5) Uiso 1.00 calc . . .
H(2) H 0.382(2) 0.364(1) -0.229(2) 0.042(5) Uiso 1.00 calc . . .
H(3) H 0.285(3) 0.451(2) 0.140(3) 0.070(7) Uiso 1.00 calc . . .
H(4) H 0.157(4) 0.552(2) 0.118(4) 0.110(9) Uiso 1.00 calc . . .
H(5) H 0.046(3) 0.582(2) -0.108(4) 0.099(8) Uiso 1.00 calc . . .
H(6) H 0.075(3) 0.512(2) -0.313(3) 0.082(8) Uiso 1.00 calc . . .
H(7) H 0.199(3) 0.410(2) -0.295(3) 0.078(8) Uiso 1.00 calc . . .
H(8) H 0.744(2) 0.261(2) 0.038(3) 0.061(7) Uiso 1.00 calc . . .
H(9) H 0.949(3) 0.265(2) 0.229(3) 0.078(8) Uiso 1.00 calc . . .
H(10) H 0.990(3) 0.305(2) 0.470(3) 0.084(8) Uiso 1.00 calc . . .
H(11) H 0.822(3) 0.354(2) 0.530(4) 0.082(8) Uiso 1.00 calc . . .
H(12) H 0.618(3) 0.351(2) 0.338(3) 0.059(7) Uiso 1.00 calc . . .
H(13) H 0.055(3) 0.317(2) -0.137(3) 0.065(7) Uiso 1.00 calc . . .
H(14) H -0.143(3) 0.253(2) -0.148(3) 0.073(7) Uiso 1.00 calc . . .
H(15) H -0.148(3) 0.140(2) -0.056(3) 0.067(7) Uiso 1.00 calc . . .
H(16) H 0.032(2) 0.086(2) 0.047(3) 0.056(6) Uiso 1.00 calc . . .
H(17) H 0.185(3) 0.035(2) 0.120(3) 0.072(7) Uiso 1.00 calc . . .
H(18) H 0.365(3) -0.029(2) 0.190(4) 0.099(8) Uiso 1.00 calc . . .
H(19) H 0.572(3) 0.032(2) 0.201(3) 0.063(7) Uiso 1.00 calc . . .
H(20) H 0.578(3) 0.155(2) 0.132(3) 0.065(7) Uiso 1.00 calc . . .
H(21) H 0.360(3) 0.084(2) -0.496(3) 0.081(8) Uiso 1.00 calc . . .
H(22) H 0.261(3) -0.058(2) -0.617(4) 0.109(9) Uiso 1.00 calc . . .
H(23) H 0.115(3) -0.127(2) -0.537(4) 0.102(9) Uiso 1.00 calc . . .
H(24) H 0.192(2) 0.085(2) -0.224(3) 0.063(7) Uiso 1.00 calc . . .
H(25) H -0.0145 -0.0447 -0.3210 0.0994 Uiso 1.00 calc . . .
H(26) H 0.0219 -0.1277 -0.3683 0.0994 Uiso 1.00 calc . . .
H(27) H 0.1091 -0.0697 -0.2151 0.0624 Uiso 1.00 calc . . .
C(45) C 0.5932(4) 0.2159(3) 0.5404(4) 0.105(1) Uani 1.00 d . . .
C(46) C 0.5035(3) 0.2755(2) 0.5187(3) 0.0721(9) Uani 1.00 d . . .
C(47) C 0.5459(3) 0.3583(2) 0.5924(3) 0.0807(9) Uani 1.00 d . . .
C(48) C 0.4626(3) 0.4131(2) 0.5681(3) 0.0792(9) Uani 1.00 d . . .
C(49) C 0.3322(3) 0.3879(2) 0.4672(3) 0.0715(9) Uani 1.00 d . . .
C(50) C 0.2414(4) 0.4466(2) 0.4391(5) 0.102(1) Uani 1.00 d . . .
C(51) C 0.2902(3) 0.3050(2) 0.3930(3) 0.0819(9) Uani 1.00 d . . .
C(52) C 0.3731(4) 0.2510(2) 0.4201(3) 0.0797(9) Uani 1.00 d . . .
H(28) H 0.6391 0.3789 0.6666 0.0995 Uiso 1.00 calc . . .
H(29) H 0.4958 0.4710 0.6235 0.0925 Uiso 1.00 calc . . .
H(30) H 0.1966 0.2858 0.3224 0.0995 Uiso 1.00 calc . . .
H(31) H 0.3404 0.1919 0.3634 0.0624 Uiso 1.00 calc . . .
H(32) H 0.5685 0.1721 0.5762 0.1228 Uiso 1.00 calc . . .
H(33) H 0.6044 0.1930 0.4572 0.1228 Uiso 1.00 calc . . .
H(34) H 0.6847 0.2440 0.6172 0.0925 Uiso 1.00 calc . . .
H(35) H 0.2845 0.5030 0.4970 0.1194 Uiso 1.00 calc . . .
H(36) H 0.2042 0.4502 0.3383 0.1194 Uiso 1.00 calc . . .
H(37) H 0.1672 0.4326 0.4584 0.0947 Uiso 1.00 calc . . .

loop_
_atom_site_aniso_label
_atom_site_aniso_U_11
_atom_site_aniso_U_22
_atom_site_aniso_U_33
_atom_site_aniso_U_12
_atom_site_aniso_U_13
_atom_site_aniso_U_23
O(8) 0.0450(8) 0.0413(8) 0.0575(9) 0.0034(6) 0.0154(7) 0.0015(7)
O(34) 0.0582(10) 0.0595(10) 0.065(1) 0.0299(8) 0.0166(8) 0.0087(8)
O(37) 0.0460(9) 0.0564(9) 0.0538(9) 0.0146(7) 0.0018(7) 0.0074(7)
N(35) 0.0468(10) 0.0403(9) 0.0405(9) 0.0111(7) 0.0138(7) 0.0091(7)
C(1) 0.0319(9) 0.0334(9) 0.0447(10) 0.0074(7) 0.0148(8) 0.0125(7)
C(2) 0.0329(9) 0.0352(9) 0.0376(9) 0.0056(7) 0.0136(7) 0.0107(7)
C(3) 0.0314(9) 0.0380(9) 0.0364(9) 0.0057(7) 0.0128(7) 0.0110(7)
C(4) 0.0312(9) 0.0361(9) 0.0399(9) 0.0059(7) 0.0139(7) 0.0118(7)
C(5) 0.0331(9) 0.0408(10) 0.044(1) 0.0093(8) 0.0186(8) 0.0172(8)
C(6) 0.0378(10) 0.0381(9) 0.0419(10) 0.0089(8) 0.0163(8) 0.0168(8)
C(7) 0.0338(9) 0.0377(10) 0.0411(10) 0.0040(7) 0.0169(8) 0.0111(8)
C(9) 0.0348(9) 0.0322(9) 0.057(1) 0.0057(7) 0.0171(8) 0.0137(8)
C(10) 0.045(1) 0.054(1) 0.063(1) 0.0146(10) 0.021(1) 0.009(1)
C(11) 0.051(1) 0.053(1) 0.094(2) 0.016(1) 0.032(1) 0.004(1)
C(12) 0.058(2) 0.046(1) 0.117(2) 0.024(1) 0.039(2) 0.029(1)
C(13) 0.066(2) 0.067(2) 0.096(2) 0.033(1) 0.035(2) 0.048(2)
C(14) 0.051(1) 0.050(1) 0.067(1) 0.0189(10) 0.026(1) 0.028(1)
C(15) 0.0308(9) 0.0403(10) 0.046(1) 0.0042(7) 0.0107(8) 0.0147(8)
C(16) 0.035(1) 0.048(1) 0.060(1) 0.0077(8) 0.0154(9) 0.014(1)
C(17) 0.034(1) 0.060(1) 0.081(2) 0.0127(10) 0.013(1) 0.022(1)
C(18) 0.042(1) 0.067(2) 0.070(2) 0.008(1) -0.001(1) 0.023(1)
C(19) 0.054(1) 0.079(2) 0.052(1) 0.010(1) 0.006(1) 0.020(1)
C(20) 0.043(1) 0.064(1) 0.048(1) 0.010(1) 0.0132(10) 0.018(1)
C(21) 0.0348(9) 0.0387(10) 0.0414(10) 0.0038(7) 0.0159(8) 0.0069(8)
C(22) 0.033(1) 0.049(1) 0.069(1) 0.0082(9) 0.0173(10) 0.019(1)
C(23) 0.035(1) 0.059(1) 0.090(2) 0.009(1) 0.024(1) 0.018(1)
C(24) 0.042(1) 0.053(1) 0.099(2) -0.002(1) 0.038(1) 0.012(1)
C(25) 0.052(1) 0.042(1) 0.078(2) 0.0003(9) 0.037(1) 0.013(1)
C(26) 0.041(1) 0.0354(9) 0.047(1) 0.0021(8) 0.0215(9) 0.0072(8)
C(27) 0.044(1) 0.0380(10) 0.045(1) 0.0049(8) 0.0181(9) 0.0114(8)
C(28) 0.058(1) 0.043(1) 0.074(2) 0.006(1) 0.030(1) 0.024(1)
C(29) 0.068(2) 0.045(1) 0.085(2) 0.012(1) 0.028(1) 0.034(1)
C(30) 0.057(1) 0.048(1) 0.072(2) 0.018(1) 0.021(1) 0.026(1)
C(31) 0.043(1) 0.046(1) 0.058(1) 0.0099(9) 0.0177(10) 0.0227(10)
C(32) 0.0394(10) 0.0370(9) 0.0377(9) 0.0057(8) 0.0146(8) 0.0111(8)
C(33) 0.046(1) 0.046(1) 0.0416(10) 0.0156(9) 0.0199(9) 0.0149(8)
C(36) 0.044(1) 0.045(1) 0.0384(10) 0.0133(8) 0.0137(9) 0.0142(8)
C(38) 0.052(1) 0.039(1) 0.043(1) 0.0119(9) 0.0121(9) 0.0085(8)
C(39) 0.090(2) 0.055(1) 0.065(2) 0.016(1) 0.037(2) 0.008(1)
C(40) 0.116(3) 0.058(2) 0.074(2) 0.020(2) 0.043(2) -0.003(1)
C(41) 0.084(2) 0.046(1) 0.072(2) 0.011(1) 0.015(1) 0.002(1)
C(42) 0.053(1) 0.044(1) 0.060(1) 0.0072(10) 0.006(1) 0.011(1)
C(43) 0.086(2) 0.066(2) 0.094(2) -0.009(2) 0.024(2) 0.022(2)
C(44) 0.055(1) 0.048(1) 0.046(1) 0.0073(10) 0.014(1) 0.0095(10)
C(45) 0.112(3) 0.130(3) 0.098(3) 0.033(2) 0.061(2) 0.047(2)
C(46) 0.087(2) 0.084(2) 0.056(1) 0.015(2) 0.042(1) 0.021(1)
C(47) 0.065(2) 0.102(2) 0.059(2) -0.008(2) 0.024(1) 0.007(2)
C(48) 0.087(2) 0.071(2) 0.070(2) -0.009(2) 0.043(2) -0.007(1)
C(49) 0.079(2) 0.075(2) 0.066(2) 0.004(1) 0.041(1) 0.017(1)
C(50) 0.110(3) 0.101(3) 0.122(3) 0.032(2) 0.070(3) 0.045(2)
C(51) 0.077(2) 0.078(2) 0.066(2) -0.006(2) 0.015(1) 0.013(1)
C(52) 0.100(2) 0.064(2) 0.059(2) 0.001(2) 0.029(2) 0.006(1)

loop_
_atom_type_symbol
_atom_type_description
_atom_type_scat_dispersion_real
_atom_type_scat_dispersion_imag
_atom_type_scat_source
C C 0.003 0.002
;International Tables for Crystallography
(1992, Vol. C, Tables 4.2.6.8 and 6.1.1.1)
;
H H 0.000 0.000
;International Tables for Crystallography
(1992, Vol. C, Table 6.1.1.2)
;
O O 0.011 0.006
;International Tables for Crystallography
(1992, Vol. C, Tables 4.2.6.8 and 6.1.1.1)
;
N N 0.006 0.003
;International Tables for Crystallography
(1992, Vol. C, Tables 4.2.6.8 and 6.1.1.1)
;

loop_
_geom_angle_atom_site_label_1
_geom_angle_atom_site_label_2
_geom_angle_atom_site_label_3
_geom_angle
_geom_angle_site_symmetry_1
_geom_angle_site_symmetry_2
_geom_angle_site_symmetry_3
_geom_angle_publ_flag
C(33) N(35) C(36) 113.3(2) . . . yes
C(33) N(35) C(38) 122.6(2) . . . yes
C(36) N(35) C(38) 123.7(2) . . . yes
C(2) C(1) C(6) 105.8(1) . . . yes
C(2) C(1) C(7) 96.2(1) . . . yes
C(2) C(1) C(9) 120.3(2) . . . yes
C(6) C(1) C(7) 97.6(1) . . . yes
C(6) C(1) C(9) 118.4(2) . . . yes
C(7) C(1) C(9) 114.2(2) . . . yes
C(1) C(2) C(3) 108.3(2) . . . yes
C(1) C(2) C(21) 129.4(2) . . . yes
C(3) C(2) C(21) 122.1(2) . . . yes
C(2) C(3) C(4) 109.5(2) . . . yes
C(2) C(3) C(32) 121.7(2) . . . yes
C(4) C(3) C(32) 128.7(2) . . . yes
C(3) C(4) C(5) 106.8(1) . . . yes
C(3) C(4) C(7) 96.8(1) . . . yes
C(3) C(4) C(15) 119.1(2) . . . yes
C(5) C(4) C(7) 96.0(1) . . . yes
C(5) C(4) C(15) 118.8(2) . . . yes
C(7) C(4) C(15) 114.9(2) . . . yes
C(4) C(5) C(6) 104.4(1) . . . yes
C(4) C(5) C(33) 113.5(1) . . . yes
C(6) C(5) C(33) 105.2(2) . . . yes
C(1) C(6) C(5) 105.7(1) . . . yes
C(1) C(6) C(36) 112.6(2) . . . yes
C(5) C(6) C(36) 104.3(2) . . . yes
O(8) C(7) C(1) 130.6(2) . . . yes
O(8) C(7) C(4) 130.3(2) . . . yes
C(1) C(7) C(4) 99.1(1) . . . yes
C(1) C(9) C(10) 118.8(2) . . . yes
C(1) C(9) C(14) 122.2(2) . . . yes
C(10) C(9) C(14) 119.0(2) . . . yes
C(9) C(10) C(11) 120.3(2) . . . yes
C(10) C(11) C(12) 120.2(3) . . . yes
C(11) C(12) C(13) 119.9(2) . . . yes
C(12) C(13) C(14) 120.4(3) . . . yes
C(9) C(14) C(13) 120.1(3) . . . yes
C(4) C(15) C(16) 122.7(2) . . . yes
C(4) C(15) C(20) 118.1(2) . . . yes
C(16) C(15) C(20) 119.1(2) . . . yes
C(15) C(16) C(17) 119.9(2) . . . yes
C(16) C(17) C(18) 120.8(3) . . . yes
C(17) C(18) C(19) 119.7(2) . . . yes
C(18) C(19) C(20) 120.3(3) . . . yes
C(15) C(20) C(19) 120.2(2) . . . yes
C(2) C(21) C(22) 123.9(2) . . . yes
C(2) C(21) C(26) 117.4(2) . . . yes
C(22) C(21) C(26) 118.7(2) . . . yes
C(21) C(22) C(23) 120.8(2) . . . yes
C(22) C(23) C(24) 121.0(2) . . . yes
C(23) C(24) C(25) 120.0(2) . . . yes
C(24) C(25) C(26) 121.4(2) . . . yes
C(21) C(26) C(25) 118.0(2) . . . yes
C(21) C(26) C(27) 120.2(2) . . . yes
C(25) C(26) C(27) 121.8(2) . . . yes
C(26) C(27) C(28) 121.8(2) . . . yes
C(26) C(27) C(32) 120.7(2) . . . yes
C(28) C(27) C(32) 117.5(2) . . . yes
C(27) C(28) C(29) 121.5(2) . . . yes
C(28) C(29) C(30) 120.6(2) . . . yes
C(29) C(30) C(31) 119.7(2) . . . yes
C(30) C(31) C(32) 121.0(2) . . . yes
C(3) C(32) C(27) 117.4(2) . . . yes
C(3) C(32) C(31) 123.0(2) . . . yes
C(27) C(32) C(31) 119.5(2) . . . yes
O(34) C(33) N(35) 124.4(2) . . . yes
O(34) C(33) C(5) 127.2(2) . . . yes
N(35) C(33) C(5) 108.3(2) . . . yes
O(37) C(36) N(35) 124.3(2) . . . yes
O(37) C(36) C(6) 127.3(2) . . . yes
N(35) C(36) C(6) 108.4(2) . . . yes
N(35) C(38) C(39) 120.7(2) . . . yes
N(35) C(38) C(44) 117.7(2) . . . yes
C(39) C(38) C(44) 121.5(2) . . . yes
C(38) C(39) C(40) 117.9(3) . . . yes
C(39) C(40) C(41) 120.9(3) . . . yes
C(40) C(41) C(42) 121.2(3) . . . yes
C(41) C(42) C(43) 121.8(3) . . . yes
C(41) C(42) C(44) 118.1(3) . . . yes
C(43) C(42) C(44) 120.1(3) . . . yes
C(38) C(44) C(42) 120.4(2) . . . yes
C(45) C(46) C(47) 122.8(3) . . . yes
C(45) C(46) C(52) 120.9(3) . . . yes
C(47) C(46) C(52) 116.2(3) . . . yes
C(46) C(47) C(48) 122.1(3) . . . yes
C(47) C(48) C(49) 121.2(3) . . . yes
C(48) C(49) C(50) 121.7(3) . . . yes
C(48) C(49) C(51) 116.6(3) . . . yes
C(50) C(49) C(51) 121.7(3) . . . yes
C(49) C(51) C(52) 121.7(3) . . . yes
C(46) C(52) C(51) 122.2(3) . . . yes

loop_
_geom_bond_atom_site_label_1
_geom_bond_atom_site_label_2
_geom_bond_distance
_geom_bond_site_symmetry_1
_geom_bond_site_symmetry_2
_geom_bond_publ_flag
O(8) C(7) 1.187(2) . . yes
O(34) C(33) 1.206(2) . . yes
O(37) C(36) 1.200(2) . . yes
N(35) C(33) 1.388(3) . . yes
N(35) C(36) 1.397(3) . . yes
N(35) C(38) 1.451(3) . . yes
C(1) C(2) 1.536(3) . . yes
C(1) C(6) 1.563(3) . . yes
C(1) C(7) 1.554(3) . . yes
C(1) C(9) 1.508(3) . . yes
C(2) C(3) 1.371(3) . . yes
C(2) C(21) 1.435(3) . . yes
C(3) C(4) 1.533(3) . . yes
C(3) C(32) 1.444(3) . . yes
C(4) C(5) 1.574(3) . . yes
C(4) C(7) 1.554(3) . . yes
C(4) C(15) 1.504(3) . . yes
C(5) C(6) 1.550(3) . . yes
C(5) C(33) 1.510(3) . . yes
C(6) C(36) 1.520(3) . . yes
C(9) C(10) 1.384(3) . . yes
C(9) C(14) 1.388(3) . . yes
C(10) C(11) 1.393(3) . . yes
C(11) C(12) 1.368(4) . . yes
C(12) C(13) 1.375(4) . . yes
C(13) C(14) 1.388(3) . . yes
C(15) C(16) 1.389(3) . . yes
C(15) C(20) 1.388(3) . . yes
C(16) C(17) 1.392(3) . . yes
C(17) C(18) 1.367(4) . . yes
C(18) C(19) 1.381(4) . . yes
C(19) C(20) 1.389(3) . . yes
C(21) C(22) 1.412(3) . . yes
C(21) C(26) 1.426(3) . . yes
C(22) C(23) 1.367(3) . . yes
C(23) C(24) 1.380(4) . . yes
C(24) C(25) 1.369(4) . . yes
C(25) C(26) 1.417(3) . . yes
C(26) C(27) 1.452(3) . . yes
C(27) C(28) 1.415(3) . . yes
C(27) C(32) 1.415(3) . . yes
C(28) C(29) 1.367(3) . . yes
C(29) C(30) 1.386(4) . . yes
C(30) C(31) 1.372(3) . . yes
C(31) C(32) 1.408(3) . . yes
C(38) C(39) 1.371(4) . . yes
C(38) C(44) 1.371(3) . . yes
C(39) C(40) 1.390(4) . . yes
C(40) C(41) 1.372(5) . . yes
C(41) C(42) 1.369(4) . . yes
C(42) C(43) 1.494(4) . . yes
C(42) C(44) 1.397(3) . . yes
C(45) C(46) 1.489(5) . . yes
C(46) C(47) 1.386(4) . . yes
C(46) C(52) 1.374(4) . . yes
C(47) C(48) 1.376(5) . . yes
C(48) C(49) 1.380(4) . . yes
C(49) C(50) 1.487(5) . . yes
C(49) C(51) 1.390(4) . . yes
C(51) C(52) 1.364(4) . . yes

loop_
_geom_contact_atom_site_label_1
_geom_contact_atom_site_label_2
_geom_contact_distance
_geom_contact_site_symmetry_1
_geom_contact_site_symmetry_2
_geom_contact_publ_flag
O(8) C(14) 3.299(3) . 2_665 ?
O(8) C(48) 3.343(3) . 2_666 ?
O(8) C(9) 3.559(3) . 2_665 ?
O(34) C(29) 3.228(3) . 2_655 ?
O(34) C(45) 3.518(4) . 1_554 ?
O(37) C(18) 3.502(3) . 1_454 ?
C(11) C(11) 3.496(5) . 2_565 ?
C(11) C(12) 3.529(4) . 2_565 ?
C(12) C(16) 3.422(4) . 2_665 ?
C(27) C(52) 3.417(4) . . ?
C(42) C(42) 3.584(5) . 2_554 ?

loop_
_geom_torsion_atom_site_label_1
_geom_torsion_atom_site_label_2
_geom_torsion_atom_site_label_3
_geom_torsion_atom_site_label_4
_geom_torsion
_geom_torsion_site_symmetry_1
_geom_torsion_site_symmetry_2
_geom_torsion_site_symmetry_3
_geom_torsion_site_symmetry_4
_geom_torsion_publ_flag
O(8) C(7) C(1) C(2) -129.9(2) . . . . yes
O(8) C(7) C(1) C(6) 123.2(2) . . . . yes
O(8) C(7) C(1) C(9) -2.7(3) . . . . yes
O(8) C(7) C(4) C(3) 131.9(2) . . . . yes
O(8) C(7) C(4) C(5) -120.3(2) . . . . yes
O(8) C(7) C(4) C(15) 5.4(3) . . . . yes
O(34) C(33) N(35) C(36) -175.2(2) . . . . yes
O(34) C(33) N(35) C(38) 11.9(3) . . . . yes
O(34) C(33) C(5) C(4) -72.6(3) . . . . yes
O(34) C(33) C(5) C(6) 173.9(2) . . . . yes
O(34) C(33) C(5) H(1) 51(1) . . . . no
O(37) C(36) N(35) C(33) 179.5(2) . . . . yes
O(37) C(36) N(35) C(38) -7.6(3) . . . . yes
O(37) C(36) C(6) C(1) 61.6(3) . . . . yes
O(37) C(36) C(6) C(5) 175.7(2) . . . . yes
O(37) C(36) C(6) H(2) -61(1) . . . . no
N(35) C(33) C(5) C(4) 106.1(2) . . . . yes
N(35) C(33) C(5) C(6) -7.4(2) . . . . yes
N(35) C(33) C(5) H(1) -129(1) . . . . no
N(35) C(36) C(6) C(1) -116.8(2) . . . . yes
N(35) C(36) C(6) C(5) -2.8(2) . . . . yes
N(35) C(36) C(6) H(2) 119(1) . . . . no
N(35) C(38) C(39) C(40) 178.3(3) . . . . yes
N(35) C(38) C(39) H(21) -2(2) . . . . no
N(35) C(38) C(44) C(42) -177.3(2) . . . . yes
N(35) C(38) C(44) H(24) -2(1) . . . . no
C(1) C(2) C(3) C(4) 3.6(2) . . . . yes
C(1) C(2) C(3) C(32) -172.5(2) . . . . yes
C(1) C(2) C(21) C(22) -2.3(3) . . . . yes
C(1) C(2) C(21) C(26) 178.2(2) . . . . yes
C(1) C(6) C(5) C(4) 5.1(2) . . . . yes
C(1) C(6) C(5) C(33) 124.8(2) . . . . yes
C(1) C(6) C(5) H(1) -115(1) . . . . no
C(1) C(7) C(4) C(3) -49.4(2) . . . . yes
C(1) C(7) C(4) C(5) 58.4(1) . . . . yes
C(1) C(7) C(4) C(15) -175.9(2) . . . . yes
C(1) C(9) C(10) C(11) -179.4(2) . . . . yes
C(1) C(9) C(10) H(3) 0(1) . . . . no
C(1) C(9) C(14) C(13) 179.5(2) . . . . yes
C(1) C(9) C(14) H(7) -1(1) . . . . no
C(2) C(1) C(6) C(5) -68.4(2) . . . . yes
C(2) C(1) C(6) C(36) 44.8(2) . . . . yes
C(2) C(1) C(6) H(2) 168(1) . . . . no
C(2) C(1) C(7) C(4) 51.4(2) . . . . yes
C(2) C(1) C(9) C(10) 61.3(2) . . . . yes
C(2) C(1) C(9) C(14) -118.6(2) . . . . yes
C(2) C(3) C(4) C(5) -69.3(2) . . . . yes
C(2) C(3) C(4) C(7) 29.1(2) . . . . yes
C(2) C(3) C(4) C(15) 152.6(2) . . . . yes
C(2) C(3) C(32) C(27) -6.5(3) . . . . yes
C(2) C(3) C(32) C(31) 171.8(2) . . . . yes
C(2) C(21) C(22) C(23) -176.8(2) . . . . yes
C(2) C(21) C(22) H(13) 3(1) . . . . no
C(2) C(21) C(26) C(25) 176.2(2) . . . . yes
C(2) C(21) C(26) C(27) -6.4(3) . . . . yes
C(3) C(2) C(1) C(6) 65.0(2) . . . . yes
C(3) C(2) C(1) C(7) -34.7(2) . . . . yes
C(3) C(2) C(1) C(9) -157.5(2) . . . . yes
C(3) C(2) C(21) C(22) -177.7(2) . . . . yes
C(3) C(2) C(21) C(26) 2.8(3) . . . . yes
C(3) C(4) C(5) C(6) 60.7(2) . . . . yes
C(3) C(4) C(5) C(33) -53.3(2) . . . . yes
C(3) C(4) C(5) H(1) -176(1) . . . . no
C(3) C(4) C(15) C(16) 118.6(2) . . . . yes
C(3) C(4) C(15) C(20) -61.0(2) . . . . yes
C(3) C(32) C(27) C(26) 2.8(3) . . . . yes
C(3) C(32) C(27) C(28) -178.7(2) . . . . yes
C(3) C(32) C(31) C(30) -179.5(2) . . . . yes
C(3) C(32) C(31) H(20) -3(1) . . . . no
C(4) C(3) C(2) C(21) 179.9(2) . . . . yes
C(4) C(3) C(32) C(27) 178.2(2) . . . . yes
C(4) C(3) C(32) C(31) -3.5(3) . . . . yes
C(4) C(5) C(6) C(36) -113.7(2) . . . . yes
C(4) C(5) C(6) H(2) 125(1) . . . . no
C(4) C(7) C(1) C(6) -55.5(2) . . . . yes
C(4) C(7) C(1) C(9) 178.6(2) . . . . yes
C(4) C(15) C(16) C(17) -178.1(2) . . . . yes
C(4) C(15) C(16) H(8) 1(1) . . . . no
C(4) C(15) C(20) C(19) 179.1(2) . . . . yes
C(4) C(15) C(20) H(12) -1(1) . . . . no
C(5) C(4) C(3) C(32) 106.5(2) . . . . yes
C(5) C(4) C(15) C(16) -14.6(3) . . . . yes
C(5) C(4) C(15) C(20) 165.9(2) . . . . yes
C(5) C(6) C(1) C(7) 30.2(2) . . . . yes
C(5) C(6) C(1) C(9) 153.1(2) . . . . yes
C(5) C(33) N(35) C(36) 6.0(2) . . . . yes
C(5) C(33) N(35) C(38) -166.9(2) . . . . yes
C(6) C(1) C(2) C(21) -110.9(2) . . . . yes
C(6) C(1) C(9) C(10) -166.4(2) . . . . yes
C(6) C(1) C(9) C(14) 13.8(3) . . . . yes
C(6) C(5) C(4) C(7) -38.2(2) . . . . yes
C(6) C(5) C(4) C(15) -161.1(2) . . . . yes
C(6) C(36) N(35) C(33) -2.0(2) . . . . yes
C(6) C(36) N(35) C(38) 170.9(2) . . . . yes
C(7) C(1) C(2) C(21) 149.4(2) . . . . yes
C(7) C(1) C(6) C(36) 143.5(2) . . . . yes
C(7) C(1) C(6) H(2) -92(1) . . . . no
C(7) C(1) C(9) C(10) -52.3(2) . . . . yes
C(7) C(1) C(9) C(14) 127.8(2) . . . . yes
C(7) C(4) C(3) C(32) -155.1(2) . . . . yes
C(7) C(4) C(5) C(33) -152.2(2) . . . . yes
C(7) C(4) C(5) H(1) 84(1) . . . . no
C(7) C(4) C(15) C(16) -127.4(2) . . . . yes
C(7) C(4) C(15) C(20) 53.0(2) . . . . yes
C(9) C(1) C(2) C(21) 26.6(3) . . . . yes
C(9) C(1) C(6) C(36) -93.7(2) . . . . yes
C(9) C(1) C(6) H(2) 30(1) . . . . no
C(9) C(10) C(11) C(12) -0.3(4) . . . . yes
C(9) C(10) C(11) H(4) 179(2) . . . . no
C(9) C(14) C(13) C(12) 0.1(4) . . . . yes
C(9) C(14) C(13) H(6) 177(2) . . . . no
C(10) C(9) C(14) C(13) -0.3(3) . . . . yes
C(10) C(9) C(14) H(7) 178(1) . . . . no
C(10) C(11) C(12) C(13) 0.0(4) . . . . yes
C(10) C(11) C(12) H(5) 176(2) . . . . no
C(11) C(10) C(9) C(14) 0.4(3) . . . . yes
C(11) C(12) C(13) C(14) 0.1(4) . . . . yes
C(11) C(12) C(13) H(6) -176(2) . . . . no
C(12) C(11) C(10) H(3) 179(1) . . . . no
C(12) C(13) C(14) H(7) -178(1) . . . . no
C(13) C(12) C(11) H(4) -179(2) . . . . no
C(14) C(9) C(10) H(3) -179(1) . . . . no
C(14) C(13) C(12) H(5) -176(2) . . . . no
C(15) C(4) C(3) C(32) -31.7(3) . . . . yes
C(15) C(4) C(5) C(33) 85.0(2) . . . . yes
C(15) C(4) C(5) H(1) -38(1) . . . . no
C(15) C(16) C(17) C(18) -1.3(4) . . . . yes
C(15) C(16) C(17) H(9) -179(1) . . . . no
C(15) C(20) C(19) C(18) -0.8(4) . . . . yes
C(15) C(20) C(19) H(11) -178(1) . . . . no
C(16) C(15) C(20) C(19) -0.5(3) . . . . yes
C(16) C(15) C(20) H(12) 178(1) . . . . no
C(16) C(17) C(18) C(19) 0.1(4) . . . . yes
C(16) C(17) C(18) H(10) 174(1) . . . . no
C(17) C(16) C(15) C(20) 1.5(3) . . . . yes
C(17) C(18) C(19) C(20) 0.9(4) . . . . yes
C(17) C(18) C(19) H(11) 178(1) . . . . no
C(18) C(17) C(16) H(8) 179(1) . . . . no
C(18) C(19) C(20) H(12) -179(1) . . . . no
C(19) C(18) C(17) H(9) 178(1) . . . . no
C(20) C(15) C(16) H(8) -179(1) . . . . no
C(20) C(19) C(18) H(10) -173(2) . . . . no
C(21) C(2) C(3) C(32) 3.7(3) . . . . yes
C(21) C(22) C(23) C(24) -0.3(4) . . . . yes
C(21) C(22) C(23) H(14) 177(2) . . . . no
C(21) C(26) C(25) C(24) 1.7(3) . . . . yes
C(21) C(26) C(25) H(16) -177(1) . . . . no
C(21) C(26) C(27) C(28) -174.8(2) . . . . yes
C(21) C(26) C(27) C(32) 3.6(3) . . . . yes
C(22) C(21) C(26) C(25) -3.3(3) . . . . yes
C(22) C(21) C(26) C(27) 174.1(2) . . . . yes
C(22) C(23) C(24) C(25) -1.4(4) . . . . yes
C(22) C(23) C(24) H(15) 178(2) . . . . no
C(23) C(22) C(21) C(26) 2.7(3) . . . . yes
C(23) C(24) C(25) C(26) 0.6(4) . . . . yes
C(23) C(24) C(25) H(16) -179(1) . . . . no
C(24) C(23) C(22) H(13) 179(1) . . . . no
C(24) C(25) C(26) C(27) -175.7(2) . . . . yes
C(25) C(24) C(23) H(14) -179(1) . . . . no
C(25) C(26) C(27) C(28) 2.5(3) . . . . yes
C(25) C(26) C(27) C(32) -179.1(2) . . . . yes
C(26) C(21) C(22) H(13) -177(1) . . . . no
C(26) C(25) C(24) H(15) -179(1) . . . . no
C(26) C(27) C(28) C(29) 176.4(2) . . . . yes
C(26) C(27) C(28) H(17) -8(1) . . . . no
C(26) C(27) C(32) C(31) -175.6(2) . . . . yes
C(27) C(26) C(25) H(16) 4(1) . . . . no
C(27) C(28) C(29) C(30) -0.6(4) . . . . yes
C(27) C(28) C(29) H(18) 179(2) . . . . no
C(27) C(32) C(31) C(30) -1.2(3) . . . . yes
C(27) C(32) C(31) H(20) 174(1) . . . . no
C(28) C(27) C(32) C(31) 2.9(3) . . . . yes
C(28) C(29) C(30) C(31) 2.4(4) . . . . yes
C(28) C(29) C(30) H(19) -179(1) . . . . no
C(29) C(28) C(27) C(32) -2.1(4) . . . . yes
C(29) C(30) C(31) C(32) -1.5(4) . . . . yes
C(29) C(30) C(31) H(20) -177(2) . . . . no
C(30) C(29) C(28) H(17) -175(1) . . . . no
C(31) C(30) C(29) H(18) -178(2) . . . . no
C(32) C(27) C(28) H(17) 173(1) . . . . no
C(32) C(31) C(30) H(19) -179(1) . . . . no
C(33) N(35) C(38) C(39) -73.8(3) . . . . yes
C(33) N(35) C(38) C(44) 103.4(2) . . . . yes
C(33) C(5) C(6) C(36) 6.0(2) . . . . yes
C(33) C(5) C(6) H(2) -114(1) . . . . no
C(36) N(35) C(38) C(39) 114.0(3) . . . . yes
C(36) N(35) C(38) C(44) -68.8(3) . . . . yes
C(36) C(6) C(5) H(1) 125(1) . . . . no
C(38) C(39) C(40) C(41) -0.7(5) . . . . yes
C(38) C(39) C(40) H(22) -179(2) . . . . no
C(38) C(44) C(42) C(41) -1.4(4) . . . . yes
C(38) C(44) C(42) C(43) 178.3(2) . . . . yes
C(39) C(38) C(44) C(42) -0.2(4) . . . . yes
C(39) C(38) C(44) H(24) 174(1) . . . . no
C(39) C(40) C(41) C(42) -0.9(5) . . . . yes
C(39) C(40) C(41) H(23) 177(2) . . . . no
C(40) C(39) C(38) C(44) 1.2(4) . . . . yes
C(40) C(41) C(42) C(43) -177.7(3) . . . . yes
C(40) C(41) C(42) C(44) 1.9(4) . . . . yes
C(41) C(40) C(39) H(21) -179(2) . . . . no
C(41) C(42) C(43) H(25) -122.3 . . . . no
C(41) C(42) C(43) H(26) -0.1 . . . . no
C(41) C(42) C(43) H(27) 119.6 . . . . no
C(41) C(42) C(44) H(24) -176(1) . . . . no
C(42) C(41) C(40) H(22) 178(2) . . . . no
C(43) C(42) C(41) H(23) 3(2) . . . . no
C(43) C(42) C(44) H(24) 3(1) . . . . no
C(44) C(38) C(39) H(21) -179(2) . . . . no
C(44) C(42) C(41) H(23) -176(2) . . . . no
C(44) C(42) C(43) H(25) 58.0 . . . . no
C(44) C(42) C(43) H(26) -179.7 . . . . no
C(44) C(42) C(43) H(27) -60.1 . . . . no
H(1) C(5) C(6) H(2) 4(1) . . . . no
H(3) C(10) C(11) H(4) 0(2) . . . . no
H(4) C(11) C(12) H(5) -2(3) . . . . no
H(5) C(12) C(13) H(6) 6(3) . . . . no
H(6) C(13) C(14) H(7) -1(2) . . . . no
H(8) C(16) C(17) H(9) 1(2) . . . . no
H(9) C(17) C(18) H(10) -7(2) . . . . no
H(10) C(18) C(19) H(11) 4(2) . . . . no
H(11) C(19) C(20) H(12) 2(2) . . . . no
H(13) C(22) C(23) H(14) -2(2) . . . . no
H(14) C(23) C(24) H(15) 0(2) . . . . no
H(15) C(24) C(25) H(16) 0(2) . . . . no
H(17) C(28) C(29) H(18) 4(2) . . . . no
H(18) C(29) C(30) H(19) 0(2) . . . . no
H(19) C(30) C(31) H(20) 4(2) . . . . no
H(21) C(39) C(40) H(22) 0(3) . . . . no
H(22) C(40) C(41) H(23) -3(3) . . . . no
C(45) C(46) C(47) C(48) 178.1(3) . . . . yes
C(45) C(46) C(47) H(28) -2.9 . . . . no
C(45) C(46) C(52) C(51) -176.9(3) . . . . yes
C(45) C(46) C(52) H(31) 0.0 . . . . no
C(46) C(47) C(48) C(49) -0.6(5) . . . . yes
C(46) C(47) C(48) H(29) 179.0 . . . . no
C(46) C(52) C(51) C(49) -2.0(5) . . . . yes
C(46) C(52) C(51) H(30) -179.3 . . . . no
C(47) C(46) C(45) H(32) 118.8 . . . . no
C(47) C(46) C(45) H(33) -115.6 . . . . no
C(47) C(46) C(45) H(34) 2.3 . . . . no
C(47) C(46) C(52) C(51) 1.6(4) . . . . yes
C(47) C(46) C(52) H(31) 178.4 . . . . no
C(47) C(48) C(49) C(50) -179.5(3) . . . . yes
C(47) C(48) C(49) C(51) 0.3(4) . . . . yes
C(48) C(47) C(46) C(52) -0.3(4) . . . . yes
C(48) C(49) C(50) H(35) 1.3 . . . . no
C(48) C(49) C(50) H(36) 120.0 . . . . no
C(48) C(49) C(50) H(37) -119.6 . . . . no
C(48) C(49) C(51) C(52) 1.0(4) . . . . yes
C(48) C(49) C(51) H(30) 178.4 . . . . no
C(49) C(48) C(47) H(28) -179.6 . . . . no
C(49) C(51) C(52) H(31) -178.8 . . . . no
C(50) C(49) C(48) H(29) 0.9 . . . . no
C(50) C(49) C(51) C(52) -179.2(3) . . . . yes
C(50) C(49) C(51) H(30) -1.8 . . . . no
C(51) C(49) C(48) H(29) -179.3 . . . . no
C(51) C(49) C(50) H(35) -178.5 . . . . no
C(51) C(49) C(50) H(36) -59.8 . . . . no
C(51) C(49) C(50) H(37) 60.6 . . . . no
C(52) C(46) C(45) H(32) -62.9 . . . . no
C(52) C(46) C(45) H(33) 62.7 . . . . no
C(52) C(46) C(45) H(34) -179.4 . . . . no
C(52) C(46) C(47) H(28) 178.7 . . . . no
H(28) C(47) C(48) H(29) 0.0 . . . . no
H(30) C(51) C(52) H(31) 3.9 . . . . no
H(30) C(51) C(52) H(31) 3.9 . . . . no

loop_
_cod_changelog_entry_id
_cod_changelog_entry_author
_cod_changelog_entry_date
_cod_changelog_entry_text
1 'Vaitkus, Antanas' 2022-05-06T19:50:00+03:00 'Updated bibliographic information.'
